data_7244050
loop_
_publ_author_name
'Otaif, Haleema Y.'
'Adams, Samuel J.'
'Horton, Peter N.'
'Coles, Simon J.'
'Beames, Joseph M.'
'Pope, Simon J. A.'

_publ_section_title
;
 Bis-cyclometalated iridium(iii) complexes with terpyridine analogues:
 syntheses, structures, spectroscopy and computational studies
;
_journal_issue 63
_journal_name_full 'RSC Advances'
_journal_page_first 39718
_journal_page_last 39727
_journal_paper_doi 10.1039/D1RA07213G
_journal_volume 11
_journal_year 2021
_chemical_formula_moiety 'C50 H40 Ir N10, F6 P, 0.5[CH2Cl2]'
_chemical_formula_sum 'C50.5 H41 Cl F6 Ir N10 P'
_chemical_formula_weight 1160.55
_space_group_crystal_system monoclinic
_space_group_IT_number 15
_space_group_name_Hall '-I 2ya'
_space_group_name_H-M_alt 'I 1 2/a 1'
_atom_sites_solution_hydrogens geom
_atom_sites_solution_primary dual
_audit_creation_date 2019-01-11
_audit_creation_method
;
Olex2 1.2
(compiled 2018.05.29 svn.r3508 for OlexSys, GUI svn.r5506)
;
_audit_update_record
;
2021-08-04 deposited with the CCDC.	2021-12-02 downloaded from the CCDC.
;
_cell_angle_alpha 90
_cell_angle_beta 108.009(4)
_cell_angle_gamma 90
_cell_formula_units_Z 8
_cell_length_a 20.0555(5)
_cell_length_b 17.4269(3)
_cell_length_c 29.5696(14)
_cell_measurement_reflns_used 13496
_cell_measurement_temperature 100(2)
_cell_measurement_theta_max 69.6720
_cell_measurement_theta_min 2.9890
_cell_volume 9828.4(6)
_computing_cell_refinement 'CrysAlisPro 1.171.40.18b (Rigaku OD, 2018)'
_computing_data_collection 'CrysAlisPro 1.171.40.18b (Rigaku OD, 2018)'
_computing_data_reduction 'CrysAlisPro 1.171.40.18b (Rigaku OD, 2018)'
_computing_molecular_graphics 'Olex2 (Dolomanov et al., 2009)'
_computing_publication_material 'Olex2 (Dolomanov et al., 2009)'
_computing_structure_refinement 'ShelXL (Sheldrick, 2015)'
_computing_structure_solution 'ShelXT (Sheldrick, 2015)'
_diffrn_ambient_environment N~2~
_diffrn_ambient_temperature 100(2)
_diffrn_detector 'hybrid pixel detector'
_diffrn_detector_area_resol_mean 10
_diffrn_detector_dtime 0.000
_diffrn_detector_type 'Rigaku, HyPix 6000'
_diffrn_measured_fraction_theta_full 0.996
_diffrn_measured_fraction_theta_max 0.996
_diffrn_measurement_details
;
List of Runs (angles in degrees, time in seconds):

  # Type    Start    End  Width  t~exp~   \w     \q     \k     \f   Frames
#--------------------------------------------------------------------------
  1  \w    -55.00  16.00   0.50    3.00    --    0.00   0.00-180.00  142
  2  \w    -72.00  88.00   0.50    3.00    --    5.00  49.00-120.00  320
  3  \w   -132.00 -84.00   0.50   18.00    --  -90.00  59.00-174.53   96
  4  \w   -161.00-112.00   0.50   18.00    --  -90.00  59.00  84.70   98
  5  \w   -108.00 -34.00   0.50   18.00    --  -90.00  59.00  84.70  148
  6  \w   -179.00-117.00   0.50   18.00    --  -90.00  57.00 -83.31  124
  7  \w    -70.00 -29.00   0.50   18.00    --  -90.00  57.00 -83.31   82
  8  \w   -178.00 -78.00   0.50   18.00    --  -90.00  59.00 -31.67  200
  9  \w   -175.00-148.00   0.50   18.00    --  -90.00  59.00  55.72   54
 10  \w   -139.00-111.00   0.50   18.00    --  -90.00  59.00  18.06   56
 11  \w    -59.00 -24.00   0.50   18.00    --  -90.00  59.00  18.06   70
 12  \w   -178.00  -3.00   0.50   18.00    --  -90.00  58.00 136.08  350
 13  \w   -175.00-150.00   0.50   18.00    --  -90.00  56.00-128.56   50
 14  \w    -81.00 -55.00   0.50   18.00    --  -90.00  56.00-128.56   52
 15  \w    -35.00  -9.00   0.50   18.00    --  -90.00  56.00-128.56   52
 16  \w   -106.00 -80.00   0.50   18.00    --  -90.00  57.00 -83.31   52
 17  \w    -69.00 -38.00   0.50   18.00    --  -90.00  59.00-174.53   62
 18  \w   -178.00  -2.00   0.50   18.00    --  -90.00  10.00 150.00  352
 19  \w    -79.00  -2.00   0.50   18.00    --  -90.00  20.00   0.00  154
 20  \w   -144.00  -2.00   0.50   18.00    --  -90.00  59.00  55.72  284
 21  \w   -177.00 -27.00   0.50   18.00    --  -90.00  59.00 164.27  300
 22  \w   -179.00-110.00   0.50   18.00    --  -90.00  59.00  -5.56  138
 23  \w   -146.00-120.00   0.50   18.00    --  -90.00  39.00-120.00   52
 24  \w    -47.00 -20.00   0.50   18.00    --  -90.00  39.00-120.00   54
 25  \w   -158.00-131.00   0.50   18.00    --  -90.00  55.00 -70.74   54
 26  \w   -176.00-133.00   0.50   18.00    --  -90.00  59.00-131.77   86
 27  \w   -131.00 -97.00   0.50   18.00    --  -90.00  59.00-131.77   68
 28  \w   -177.00 -99.00   0.50   18.00    --  -90.00  20.00   0.00  156
;
_diffrn_measurement_device 'four-circle diffractometer'
_diffrn_measurement_device_details 'Rigaku, AFC11 quarter \c goniometer'
_diffrn_measurement_device_type
'Rigaku 007HF equipped with Varimax confocal mirrors and an AFC11 goniometer and HyPix 6000 detector'
_diffrn_measurement_method 'profile data from \w-scans'
_diffrn_measurement_specimen_support 'MiTeGen loops'
_diffrn_orient_matrix_type 'CrysAlisPro convention (1999,Acta A55,543-557)'
_diffrn_orient_matrix_UB_11 0.0742230500
_diffrn_orient_matrix_UB_12 -0.0060955500
_diffrn_orient_matrix_UB_13 -0.0046478500
_diffrn_orient_matrix_UB_21 0.0314652500
_diffrn_orient_matrix_UB_22 0.0009126500
_diffrn_orient_matrix_UB_23 0.0546064500
_diffrn_orient_matrix_UB_31 -0.0047846000
_diffrn_orient_matrix_UB_32 -0.0881624000
_diffrn_orient_matrix_UB_33 0.0008796000
_diffrn_radiation_collimation 'Varimax focusing mirrors'
_diffrn_radiation_monochromator mirror
_diffrn_radiation_probe x-ray
_diffrn_radiation_type CuK\a
_diffrn_radiation_wavelength 1.54178
_diffrn_radiation_wavelength_determination fundamental
_diffrn_reflns_av_R_equivalents 0.0687
_diffrn_reflns_av_unetI/netI 0.0425
_diffrn_reflns_Laue_measured_fraction_full 0.996
_diffrn_reflns_Laue_measured_fraction_max 0.996
_diffrn_reflns_limit_h_max 24
_diffrn_reflns_limit_h_min -24
_diffrn_reflns_limit_k_max 18
_diffrn_reflns_limit_k_min -20
_diffrn_reflns_limit_l_max 35
_diffrn_reflns_limit_l_min -35
_diffrn_reflns_number 60261
_diffrn_reflns_point_group_measured_fraction_full 0.996
_diffrn_reflns_point_group_measured_fraction_max 0.996
_diffrn_reflns_theta_full 67.679
_diffrn_reflns_theta_max 68.233
_diffrn_reflns_theta_min 2.983
_diffrn_source 'Rotating anode'
_diffrn_source_current 30.0
_diffrn_source_power 1.2
_diffrn_source_target Cu
_diffrn_source_type 'Rigaku 007 HF'
_diffrn_source_voltage 40.0
_exptl_absorpt_coefficient_mu 6.659
_exptl_absorpt_correction_T_max 1.00000
_exptl_absorpt_correction_T_min 0.76033
_exptl_absorpt_correction_type multi-scan
_exptl_absorpt_process_details
;
CrysAlisPro 1.171.40.18b (Rigaku Oxford Diffraction, 2018)
Empirical absorption correction using spherical harmonics,
 implemented in SCALE3 ABSPACK scaling algorithm.
;
_exptl_crystal_colour red
_exptl_crystal_colour_primary red
_exptl_crystal_density_diffrn 1.569
_exptl_crystal_description plate
_exptl_crystal_F_000 4616
_exptl_crystal_recrystallization_method 'The material was recrystallised from DCM by slow evaporation'
_exptl_crystal_size_max 0.06
_exptl_crystal_size_mid 0.05
_exptl_crystal_size_min 0.01
_refine_diff_density_max 2.863
_refine_diff_density_min -1.293
_refine_diff_density_rms 0.124
_refine_ls_extinction_method none
_refine_ls_goodness_of_fit_ref 1.033
_refine_ls_hydrogen_treatment constr
_refine_ls_matrix_type full
_refine_ls_number_parameters 621
_refine_ls_number_reflns 8958
_refine_ls_number_restraints 0
_refine_ls_restrained_S_all 1.033
_refine_ls_R_factor_all 0.0729
_refine_ls_R_factor_gt 0.0493
_refine_ls_shift/su_max 0.001
_refine_ls_shift/su_mean 0.000
_refine_ls_structure_factor_coef Fsqd
_refine_ls_weighting_details 'w=1/[\s^2^(Fo^2^)+(0.0842P)^2^+16.5597P] where P=(Fo^2^+2Fc^2^)/3'
_refine_ls_weighting_scheme calc
_refine_ls_wR_factor_gt 0.1284
_refine_ls_wR_factor_ref 0.1436
_reflns_Friedel_coverage 0.000
_reflns_number_gt 6008
_reflns_number_total 8958
_reflns_threshold_expression 'I > 2\s(I)'
_cod_data_source_file d1ra07213g2.cif
_cod_data_source_block Irdqxp2
_cod_original_formula_sum 'C50.50 H41 Cl F6 Ir N10 P'
_cod_database_code 7244050
_shelx_shelxl_version_number 2018/3
_chemical_oxdiff_formula 'C50H40F6 Ir N10 P'
_chemical_oxdiff_usercomment Irdqxp31
_shelx_space_group_comment
;
The symmetry employed for this shelxl refinement is uniquely defined
by the following loop, which should always be used as a source of
symmetry information in preference to the above space-group names.
They are only intended as comments.
;
_shelx_estimated_absorpt_t_max 0.936
_shelx_estimated_absorpt_t_min 0.691
_reflns_odcompleteness_completeness 99.56
_reflns_odcompleteness_iscentric 1
_reflns_odcompleteness_theta 68.13
_olex2_refinement_description
;
1. Fixed Uiso
 At 1.2 times of:
  All C(H) groups
 At 1.5 times of:
  All C(H,H,H) groups
2.a Aromatic/amide H refined with riding coordinates:
 C4(H4), C5(H5), C6(H6), C9(H9), C12(H12), C15(H15), C20(H20), C23(H23),
 C34(H34), C35(H35), C36(H36), C39(H39), C42(H42), C45(H45), C50(H50), C53(H53)
2.b Idealised Me refined as rotating group:
 C16(H16A,H16B,H16C), C17(H17A,H17B,H17C), C24(H24A,H24B,H24C), C25(H25A,H25B,
 H25C), C46(H46A,H46B,H46C), C47(H47A,H47B,H47C), C54(H54A,H54B,H54C), C55(H55A,
 H55B,H55C)
;
_olex2_diffrn_ambient_temperature_device 'Oxford Cryosystems'
_olex2_exptl_crystal_mounting_method 'The crystal was mounted on a MITIGEN holder in perfluoroether oil'
_olex2_submission_original_sample_id Irdqxp31
_olex2_submission_special_instructions 'No special instructions were received'
_oxdiff_exptl_absorpt_empirical_details
;
Empirical correction (ABSPACK) includes:
- Absorption correction using spherical harmonics
- Frame scaling
;
_oxdiff_exptl_absorpt_empirical_full_max 3.971
_oxdiff_exptl_absorpt_empirical_full_min 0.662

loop_
_space_group_symop_operation_xyz
'x, y, z'
'-x+1/2, y, -z'
'x+1/2, y+1/2, z+1/2'
'-x+1, y+1/2, -z+1/2'
'-x, -y, -z'
'x-1/2, -y, z'
'-x+1/2, -y+1/2, -z+1/2'
'x, -y+1/2, z+1/2'

loop_
_atom_site_label
_atom_site_type_symbol
_atom_site_fract_x
_atom_site_fract_y
_atom_site_fract_z
_atom_site_U_iso_or_equiv
_atom_site_adp_type
_atom_site_occupancy
_atom_site_site_symmetry_order
_atom_site_calc_flag
_atom_site_refinement_flags_posn
_atom_site_refinement_flags_adp
_atom_site_refinement_flags_occupancy
_atom_site_disorder_assembly
_atom_site_disorder_group
Ir1 Ir 0.52617(2) 0.49919(2) 0.69628(2) 0.03947(11) Uani 1 1 d . . . . .
N1 N 0.4487(2) 0.4233(2) 0.66926(19) 0.0415(12) Uani 1 1 d . . . . .
N2 N 0.6414(2) 0.3979(2) 0.75650(19) 0.0417(11) Uani 1 1 d . . . . .
N3 N 0.5533(2) 0.2662(2) 0.72840(18) 0.0378(10) Uani 1 1 d . . . . .
N4 N 0.4404(2) 0.5705(2) 0.65254(19) 0.0415(11) Uani 1 1 d . . . . .
N5 N 0.3194(3) 0.6398(3) 0.5909(2) 0.0587(15) Uani 1 1 d . . . . .
N31 N 0.6091(3) 0.5669(2) 0.7276(2) 0.0443(12) Uani 1 1 d . . . . .
N32 N 0.4440(3) 0.5082(2) 0.7661(2) 0.0482(13) Uani 1 1 d . . . . .
N33 N 0.5544(3) 0.5933(3) 0.8297(2) 0.0545(14) Uani 1 1 d . . . . .
N34 N 0.5833(2) 0.5031(2) 0.64371(19) 0.0423(11) Uani 1 1 d . . . . .
N35 N 0.6676(3) 0.5376(3) 0.5846(2) 0.0615(16) Uani 1 1 d . . . . .
C1 C 0.5761(3) 0.4046(3) 0.7274(2) 0.0429(14) Uani 1 1 d . . . . .
C2 C 0.5332(3) 0.3365(3) 0.7144(2) 0.0395(13) Uani 1 1 d . . . . .
C3 C 0.4630(3) 0.3483(3) 0.6811(2) 0.0438(15) Uani 1 1 d . . . . .
C4 C 0.4139(3) 0.2924(3) 0.6597(2) 0.0472(15) Uani 1 1 d . . . . .
H4 H 0.422399 0.240005 0.668534 0.057 Uiso 1 1 calc R . . . .
C5 C 0.3527(3) 0.3137(3) 0.6255(3) 0.0536(17) Uani 1 1 d . . . . .
H5 H 0.319681 0.275778 0.609781 0.064 Uiso 1 1 calc R . . . .
C6 C 0.3392(3) 0.3911(3) 0.6139(3) 0.0505(16) Uani 1 1 d . . . . .
H6 H 0.296504 0.406143 0.590889 0.061 Uiso 1 1 calc R . . . .
C7 C 0.3884(3) 0.4454(3) 0.6361(2) 0.0441(14) Uani 1 1 d . . . . .
C8 C 0.3845(3) 0.5287(4) 0.6283(2) 0.0461(14) Uani 1 1 d . . . . .
C9 C 0.3254(3) 0.5637(4) 0.5968(3) 0.0553(17) Uani 1 1 d . . . . .
H9 H 0.287977 0.532064 0.578896 0.066 Uiso 1 1 calc R . . . .
C10 C 0.6646(3) 0.3249(3) 0.7718(2) 0.0409(13) Uani 1 1 d . . . . .
C11 C 0.6211(3) 0.2596(3) 0.7574(2) 0.0398(13) Uani 1 1 d . . . . .
C12 C 0.6485(3) 0.1863(3) 0.7727(2) 0.0441(14) Uani 1 1 d . . . . .
H12 H 0.619072 0.142664 0.763320 0.053 Uiso 1 1 calc R . . . .
C13 C 0.7162(3) 0.1763(3) 0.8008(2) 0.0463(15) Uani 1 1 d . . . . .
C14 C 0.7595(3) 0.2410(3) 0.8156(2) 0.0489(15) Uani 1 1 d . . . . .
C15 C 0.7339(3) 0.3140(3) 0.8009(2) 0.0482(15) Uani 1 1 d . . . . .
H15 H 0.763786 0.357156 0.810853 0.058 Uiso 1 1 calc R . . . .
C16 C 0.7445(3) 0.0965(3) 0.8132(3) 0.0539(17) Uani 1 1 d . . . . .
H16A H 0.705798 0.059541 0.803782 0.081 Uiso 1 1 calc GR . . . .
H16B H 0.767714 0.092926 0.847538 0.081 Uiso 1 1 calc GR . . . .
H16C H 0.778322 0.084994 0.796280 0.081 Uiso 1 1 calc GR . . . .
C17 C 0.8336(3) 0.2310(4) 0.8484(3) 0.0613(19) Uani 1 1 d . . . . .
H17A H 0.859071 0.279596 0.850678 0.092 Uiso 1 1 calc GR . . . .
H17B H 0.857373 0.191203 0.835693 0.092 Uiso 1 1 calc GR . . . .
H17C H 0.832342 0.215861 0.880014 0.092 Uiso 1 1 calc GR . . . .
C18 C 0.4363(3) 0.6486(3) 0.6466(2) 0.0424(14) Uani 1 1 d . . . . .
C19 C 0.3747(4) 0.6820(4) 0.6163(3) 0.0552(17) Uani 1 1 d . . . . .
C20 C 0.3712(4) 0.7634(3) 0.6115(3) 0.0588(18) Uani 1 1 d . . . . .
H20 H 0.330010 0.786440 0.590930 0.071 Uiso 1 1 calc R . . . .
C21 C 0.4254(4) 0.8082(3) 0.6356(3) 0.0613(19) Uani 1 1 d . . . . .
C22 C 0.4888(3) 0.7747(3) 0.6668(2) 0.0489(15) Uani 1 1 d . . . . .
C23 C 0.4919(3) 0.6962(3) 0.6708(2) 0.0470(15) Uani 1 1 d . . . . .
H23 H 0.533523 0.673275 0.690819 0.056 Uiso 1 1 calc R . . . .
C24 C 0.4210(5) 0.8948(4) 0.6309(4) 0.087(3) Uani 1 1 d . . . . .
H24A H 0.456892 0.913169 0.617290 0.130 Uiso 1 1 calc GR . . . .
H24B H 0.428947 0.917846 0.662387 0.130 Uiso 1 1 calc GR . . . .
H24C H 0.374516 0.909509 0.610079 0.130 Uiso 1 1 calc GR . . . .
C25 C 0.5492(4) 0.8225(3) 0.6936(3) 0.065(2) Uani 1 1 d . . . . .
H25A H 0.568267 0.849434 0.671196 0.097 Uiso 1 1 calc GR . . . .
H25B H 0.585538 0.789683 0.714376 0.097 Uiso 1 1 calc GR . . . .
H25C H 0.533688 0.860118 0.712852 0.097 Uiso 1 1 calc GR . . . .
C31 C 0.5013(3) 0.5241(3) 0.7553(2) 0.0452(15) Uani 1 1 d . . . . .
C32 C 0.5565(3) 0.5692(3) 0.7886(2) 0.0479(15) Uani 1 1 d . . . . .
C33 C 0.6165(3) 0.5903(3) 0.7722(3) 0.0482(15) Uani 1 1 d . . . . .
C34 C 0.6762(3) 0.6316(3) 0.7971(3) 0.0558(18) Uani 1 1 d . . . . .
H34 H 0.682643 0.648440 0.828768 0.067 Uiso 1 1 calc R . . . .
C35 C 0.7259(3) 0.6476(4) 0.7745(3) 0.062(2) Uani 1 1 d . . . . .
H35 H 0.767398 0.674660 0.791086 0.075 Uiso 1 1 calc R . . . .
C36 C 0.7156(3) 0.6246(3) 0.7285(3) 0.0607(19) Uani 1 1 d . . . . .
H36 H 0.749165 0.637291 0.713005 0.073 Uiso 1 1 calc R . . . .
C37 C 0.6561(3) 0.5828(3) 0.7045(3) 0.0485(16) Uani 1 1 d . . . . .
C38 C 0.6391(3) 0.5513(3) 0.6573(3) 0.0512(16) Uani 1 1 d . . . . .
C39 C 0.6789(3) 0.5674(4) 0.6266(3) 0.0558(17) Uani 1 1 d . . . . .
H39 H 0.716744 0.602599 0.637375 0.067 Uiso 1 1 calc R . . . .
C40 C 0.4405(4) 0.5336(3) 0.8096(3) 0.0515(16) Uani 1 1 d . . . . .
C41 C 0.4959(4) 0.5744(3) 0.8419(3) 0.0542(16) Uani 1 1 d . . . . .
C42 C 0.4912(5) 0.5964(4) 0.8858(3) 0.070(2) Uani 1 1 d . . . . .
H42 H 0.528789 0.623888 0.907202 0.084 Uiso 1 1 calc R . . . .
C43 C 0.4325(5) 0.5790(4) 0.8991(3) 0.081(3) Uani 1 1 d . . . . .
C44 C 0.3740(5) 0.5396(4) 0.8648(3) 0.073(2) Uani 1 1 d . . . . .
C45 C 0.3794(4) 0.5178(3) 0.8225(3) 0.0594(19) Uani 1 1 d . . . . .
H45 H 0.341527 0.491378 0.800694 0.071 Uiso 1 1 calc R . . . .
C46 C 0.4304(7) 0.6013(5) 0.9491(4) 0.109(4) Uani 1 1 d . . . . .
H46A H 0.393874 0.640009 0.946260 0.163 Uiso 1 1 calc GR . . . .
H46B H 0.475934 0.622226 0.967662 0.163 Uiso 1 1 calc GR . . . .
H46C H 0.419873 0.555709 0.965110 0.163 Uiso 1 1 calc GR . . . .
C47 C 0.3093(6) 0.5218(5) 0.8788(4) 0.090(3) Uani 1 1 d . . . . .
H47A H 0.291876 0.568955 0.889309 0.135 Uiso 1 1 calc GR . . . .
H47B H 0.320999 0.484327 0.904828 0.135 Uiso 1 1 calc GR . . . .
H47C H 0.272924 0.500460 0.851422 0.135 Uiso 1 1 calc GR . . . .
C48 C 0.5707(3) 0.4686(3) 0.5994(2) 0.0472(15) Uani 1 1 d . . . . .
C49 C 0.6139(4) 0.4870(3) 0.5709(3) 0.0506(16) Uani 1 1 d . . . . .
C50 C 0.5996(4) 0.4524(4) 0.5265(3) 0.0657(19) Uani 1 1 d . . . . .
H50 H 0.627287 0.465775 0.506793 0.079 Uiso 1 1 calc R . . . .
C51 C 0.5466(4) 0.3995(4) 0.5103(3) 0.0622(18) Uani 1 1 d . . . . .
C52 C 0.5053(4) 0.3804(4) 0.5405(3) 0.0617(18) Uani 1 1 d . . . . .
C53 C 0.5183(3) 0.4147(4) 0.5833(3) 0.0521(16) Uani 1 1 d . . . . .
H53 H 0.490470 0.401273 0.602898 0.063 Uiso 1 1 calc R . . . .
C54 C 0.5322(5) 0.3622(6) 0.4629(3) 0.089(3) Uani 1 1 d . . . . .
H54A H 0.547822 0.308624 0.467203 0.133 Uiso 1 1 calc GR . . . .
H54B H 0.557473 0.389444 0.444295 0.133 Uiso 1 1 calc GR . . . .
H54C H 0.481725 0.363858 0.446147 0.133 Uiso 1 1 calc GR . . . .
C55 C 0.4467(5) 0.3217(5) 0.5237(3) 0.082(2) Uani 1 1 d . . . . .
H55A H 0.423882 0.314606 0.548251 0.122 Uiso 1 1 calc GR . . . .
H55B H 0.466329 0.272748 0.517518 0.122 Uiso 1 1 calc GR . . . .
H55C H 0.412259 0.340041 0.494354 0.122 Uiso 1 1 calc GR . . . .
P1 P 0.66155(11) 0.78543(11) 0.59469(9) 0.0728(6) Uani 1 1 d . . . . .
F1 F 0.6821(2) 0.7149(2) 0.56701(17) 0.0868(14) Uani 1 1 d . . . . .
F2 F 0.6190(3) 0.8238(3) 0.5461(2) 0.1106(19) Uani 1 1 d . . . . .
F3 F 0.5974(3) 0.7388(3) 0.5982(3) 0.136(3) Uani 1 1 d . . . . .
F4 F 0.7101(3) 0.7464(3) 0.64246(19) 0.1024(17) Uani 1 1 d . . . . .
F5 F 0.7296(2) 0.8304(2) 0.59200(18) 0.0807(13) Uani 1 1 d . . . . .
F6 F 0.6446(3) 0.8546(3) 0.6235(2) 0.1046(18) Uani 1 1 d . . . . .

loop_
_atom_site_aniso_label
_atom_site_aniso_U_11
_atom_site_aniso_U_22
_atom_site_aniso_U_33
_atom_site_aniso_U_23
_atom_site_aniso_U_13
_atom_site_aniso_U_12
Ir1 0.03120(15) 0.02371(15) 0.06584(19) 0.00177(11) 0.01842(12) 0.00011(9)
N1 0.033(2) 0.027(2) 0.070(3) 0.004(2) 0.023(2) 0.0028(19)
N2 0.038(3) 0.024(2) 0.062(3) 0.002(2) 0.015(2) 0.0023(19)
N3 0.031(2) 0.026(2) 0.059(3) 0.002(2) 0.017(2) -0.0003(18)
N4 0.034(3) 0.027(2) 0.063(3) 0.010(2) 0.016(2) 0.0067(19)
N5 0.049(3) 0.042(3) 0.084(4) 0.010(3) 0.019(3) 0.014(2)
N31 0.042(3) 0.019(2) 0.073(4) 0.002(2) 0.019(3) 0.0026(19)
N32 0.050(3) 0.028(2) 0.074(4) 0.005(2) 0.030(3) 0.004(2)
N33 0.060(3) 0.028(3) 0.076(4) 0.001(2) 0.022(3) 0.001(2)
N34 0.033(2) 0.028(2) 0.064(3) 0.009(2) 0.013(2) 0.0052(19)
N35 0.061(4) 0.043(3) 0.091(5) 0.006(3) 0.038(4) 0.001(3)
C1 0.034(3) 0.035(3) 0.063(4) -0.003(3) 0.020(3) -0.002(2)
C2 0.036(3) 0.025(3) 0.064(4) -0.003(3) 0.025(3) -0.003(2)
C3 0.027(3) 0.029(3) 0.079(5) 0.005(3) 0.022(3) 0.001(2)
C4 0.034(3) 0.029(3) 0.076(5) 0.002(3) 0.013(3) -0.002(2)
C5 0.037(3) 0.033(3) 0.087(5) -0.003(3) 0.013(3) -0.007(3)
C6 0.033(3) 0.041(3) 0.078(5) 0.005(3) 0.018(3) -0.003(3)
C7 0.032(3) 0.038(3) 0.068(4) -0.001(3) 0.023(3) 0.001(2)
C8 0.036(3) 0.038(3) 0.066(4) 0.007(3) 0.020(3) 0.003(3)
C9 0.035(3) 0.045(3) 0.084(5) 0.006(3) 0.017(3) 0.002(3)
C10 0.033(3) 0.032(3) 0.063(4) 0.001(3) 0.024(3) 0.000(2)
C11 0.033(3) 0.029(3) 0.063(4) 0.001(3) 0.023(3) 0.000(2)
C12 0.036(3) 0.029(3) 0.070(4) 0.006(3) 0.021(3) 0.001(2)
C13 0.039(3) 0.036(3) 0.071(4) 0.006(3) 0.027(3) 0.003(2)
C14 0.037(3) 0.048(3) 0.063(4) 0.014(3) 0.017(3) 0.006(3)
C15 0.035(3) 0.032(3) 0.077(5) 0.003(3) 0.017(3) -0.001(2)
C16 0.044(3) 0.038(3) 0.084(5) 0.014(3) 0.026(3) 0.008(3)
C17 0.040(4) 0.046(4) 0.098(6) 0.009(4) 0.023(4) 0.001(3)
C18 0.042(3) 0.030(3) 0.062(4) 0.004(3) 0.026(3) 0.008(2)
C19 0.052(4) 0.038(3) 0.076(5) 0.005(3) 0.021(4) 0.005(3)
C20 0.065(4) 0.033(3) 0.078(5) 0.011(3) 0.020(4) 0.015(3)
C21 0.087(5) 0.029(3) 0.072(5) 0.003(3) 0.030(4) 0.012(3)
C22 0.060(4) 0.031(3) 0.063(4) 0.006(3) 0.029(3) 0.004(3)
C23 0.044(3) 0.032(3) 0.072(4) 0.006(3) 0.028(3) 0.007(3)
C24 0.112(7) 0.034(4) 0.111(7) 0.012(4) 0.030(6) 0.014(4)
C25 0.077(5) 0.030(3) 0.097(6) -0.002(3) 0.039(4) -0.002(3)
C31 0.042(3) 0.024(2) 0.072(4) 0.008(3) 0.023(3) 0.009(2)
C32 0.052(4) 0.026(3) 0.066(4) -0.002(3) 0.019(3) 0.006(2)
C33 0.042(3) 0.024(3) 0.075(5) 0.002(3) 0.014(3) 0.002(2)
C34 0.049(4) 0.029(3) 0.081(5) -0.005(3) 0.007(4) -0.005(3)
C35 0.037(4) 0.044(4) 0.099(6) -0.009(4) 0.010(4) -0.010(3)
C36 0.039(4) 0.039(3) 0.103(6) -0.006(4) 0.021(4) -0.009(3)
C37 0.037(3) 0.026(3) 0.086(5) 0.004(3) 0.023(3) 0.002(2)
C38 0.035(3) 0.030(3) 0.091(5) 0.008(3) 0.024(3) 0.004(2)
C39 0.041(3) 0.039(3) 0.092(6) 0.009(3) 0.028(4) -0.003(3)
C40 0.058(4) 0.028(3) 0.071(5) 0.002(3) 0.024(4) 0.003(3)
C41 0.067(4) 0.028(3) 0.071(5) 0.004(3) 0.027(4) 0.007(3)
C42 0.091(6) 0.044(4) 0.080(6) -0.008(4) 0.033(5) 0.003(4)
C43 0.116(7) 0.051(4) 0.093(7) 0.004(4) 0.056(6) 0.015(5)
C44 0.095(6) 0.029(3) 0.111(7) 0.013(4) 0.055(5) 0.011(4)
C45 0.071(5) 0.033(3) 0.088(5) 0.001(3) 0.043(4) 0.005(3)
C46 0.161(10) 0.076(6) 0.113(8) -0.011(6) 0.078(8) -0.008(6)
C47 0.115(8) 0.058(4) 0.131(8) 0.002(5) 0.088(7) 0.009(5)
C48 0.041(3) 0.037(3) 0.063(4) 0.004(3) 0.016(3) 0.009(3)
C49 0.049(4) 0.042(3) 0.067(4) 0.014(3) 0.026(3) 0.008(3)
C50 0.060(4) 0.064(5) 0.080(5) 0.009(4) 0.033(4) 0.012(4)
C51 0.056(4) 0.061(4) 0.066(5) -0.001(4) 0.014(4) 0.014(3)
C52 0.045(4) 0.073(5) 0.063(5) 0.000(4) 0.011(3) 0.005(3)
C53 0.037(3) 0.053(4) 0.068(4) 0.001(3) 0.019(3) -0.003(3)
C54 0.091(7) 0.104(7) 0.076(6) -0.011(5) 0.034(5) 0.005(5)
C55 0.072(5) 0.096(6) 0.080(6) -0.024(5) 0.029(5) -0.023(5)
P1 0.0680(13) 0.0525(11) 0.0925(16) -0.0071(10) 0.0172(12) -0.0051(9)
F1 0.089(3) 0.062(3) 0.093(3) -0.014(2) 0.006(3) 0.006(2)
F2 0.086(3) 0.074(3) 0.139(5) 0.001(3) -0.015(3) 0.016(3)
F3 0.101(4) 0.098(4) 0.234(8) -0.037(4) 0.089(5) -0.033(3)
F4 0.147(5) 0.063(3) 0.090(4) -0.006(3) 0.025(3) -0.021(3)
F5 0.067(3) 0.062(2) 0.111(4) -0.001(2) 0.026(3) -0.002(2)
F6 0.108(4) 0.068(3) 0.163(5) -0.022(3) 0.078(4) -0.010(3)

loop_
_atom_type_symbol
_atom_type_description
_atom_type_scat_dispersion_real
_atom_type_scat_dispersion_imag
_atom_type_scat_source
C C 0.0181 0.0091 'International Tables Vol C Tables 4.2.6.8 and 6.1.1.4'
Cl Cl 0.3639 0.7018 'International Tables Vol C Tables 4.2.6.8 and 6.1.1.4'
F F 0.0727 0.0534 'International Tables Vol C Tables 4.2.6.8 and 6.1.1.4'
H H 0.0000 0.0000 'International Tables Vol C Tables 4.2.6.8 and 6.1.1.4'
Ir Ir -4.7710 6.5667 'International Tables Vol C Tables 4.2.6.8 and 6.1.1.4'
N N 0.0311 0.0180 'International Tables Vol C Tables 4.2.6.8 and 6.1.1.4'
P P 0.2955 0.4335 'International Tables Vol C Tables 4.2.6.8 and 6.1.1.4'

loop_
_geom_angle_atom_site_label_1
_geom_angle_atom_site_label_2
_geom_angle_atom_site_label_3
_geom_angle
_geom_angle_site_symmetry_1
_geom_angle_site_symmetry_3
_geom_angle_publ_flag
N1 Ir1 N4 76.67(19) . . ?
N1 Ir1 N31 174.31(18) . . ?
N1 Ir1 N34 104.31(19) . . ?
N4 Ir1 N34 92.90(17) . . ?
N31 Ir1 N4 108.93(19) . . ?
N31 Ir1 N34 76.7(2) . . ?
C1 Ir1 N1 81.7(2) . . ?
C1 Ir1 N4 158.4(2) . . ?
C1 Ir1 N31 92.7(2) . . ?
C1 Ir1 N34 93.1(2) . . ?
C1 Ir1 C31 90.1(2) . . ?
C31 Ir1 N1 96.8(2) . . ?
C31 Ir1 N4 91.7(2) . . ?
C31 Ir1 N31 82.2(2) . . ?
C31 Ir1 N34 158.9(2) . . ?
C3 N1 Ir1 117.0(4) . . ?
C7 N1 Ir1 120.5(4) . . ?
C7 N1 C3 122.0(5) . . ?
C1 N2 C10 117.2(5) . . ?
C2 N3 C11 115.1(4) . . ?
C8 N4 Ir1 112.4(4) . . ?
C8 N4 C18 117.5(5) . . ?
C18 N4 Ir1 130.1(4) . . ?
C9 N5 C19 116.2(6) . . ?
C33 N31 Ir1 116.9(4) . . ?
C33 N31 C37 123.5(5) . . ?
C37 N31 Ir1 119.5(4) . . ?
C31 N32 C40 117.3(6) . . ?
C32 N33 C41 116.5(6) . . ?
C38 N34 Ir1 111.9(4) . . ?
C38 N34 C48 116.0(5) . . ?
C48 N34 Ir1 132.1(4) . . ?
C39 N35 C49 115.8(6) . . ?
N2 C1 Ir1 128.5(4) . . ?
N2 C1 C2 119.0(5) . . ?
C2 C1 Ir1 112.5(4) . . ?
N3 C2 C1 125.5(5) . . ?
N3 C2 C3 118.7(5) . . ?
C1 C2 C3 115.7(5) . . ?
N1 C3 C2 113.0(5) . . ?
N1 C3 C4 119.5(5) . . ?
C4 C3 C2 127.4(5) . . ?
C3 C4 H4 120.4 . . ?
C5 C4 C3 119.2(5) . . ?
C5 C4 H4 120.4 . . ?
C4 C5 H5 119.9 . . ?
C4 C5 C6 120.2(6) . . ?
C6 C5 H5 119.9 . . ?
C5 C6 H6 120.4 . . ?
C7 C6 C5 119.3(6) . . ?
C7 C6 H6 120.4 . . ?
N1 C7 C6 119.8(5) . . ?
N1 C7 C8 112.8(5) . . ?
C6 C7 C8 127.5(6) . . ?
N4 C8 C7 117.2(5) . . ?
N4 C8 C9 120.9(5) . . ?
C9 C8 C7 121.9(6) . . ?
N5 C9 C8 122.8(6) . . ?
N5 C9 H9 118.6 . . ?
C8 C9 H9 118.6 . . ?
N2 C10 C11 121.8(5) . . ?
N2 C10 C15 119.7(5) . . ?
C15 C10 C11 118.5(5) . . ?
N3 C11 C10 121.4(5) . . ?
N3 C11 C12 119.4(5) . . ?
C12 C11 C10 119.2(5) . . ?
C11 C12 H12 119.1 . . ?
C13 C12 C11 121.8(5) . . ?
C13 C12 H12 119.1 . . ?
C12 C13 C14 119.3(5) . . ?
C12 C13 C16 119.6(6) . . ?
C14 C13 C16 121.0(5) . . ?
C13 C14 C17 119.8(5) . . ?
C15 C14 C13 120.2(6) . . ?
C15 C14 C17 120.0(6) . . ?
C10 C15 H15 119.5 . . ?
C14 C15 C10 121.1(6) . . ?
C14 C15 H15 119.5 . . ?
C13 C16 H16A 109.5 . . ?
C13 C16 H16B 109.5 . . ?
C13 C16 H16C 109.5 . . ?
H16A C16 H16B 109.5 . . ?
H16A C16 H16C 109.5 . . ?
H16B C16 H16C 109.5 . . ?
C14 C17 H17A 109.5 . . ?
C14 C17 H17B 109.5 . . ?
C14 C17 H17C 109.5 . . ?
H17A C17 H17B 109.5 . . ?
H17A C17 H17C 109.5 . . ?
H17B C17 H17C 109.5 . . ?
N4 C18 C19 119.9(6) . . ?
N4 C18 C23 121.1(5) . . ?
C23 C18 C19 119.0(5) . . ?
N5 C19 C18 122.5(6) . . ?
N5 C19 C20 118.7(6) . . ?
C18 C19 C20 118.8(6) . . ?
C19 C20 H20 119.5 . . ?
C21 C20 C19 121.1(6) . . ?
C21 C20 H20 119.5 . . ?
C20 C21 C22 120.7(5) . . ?
C20 C21 C24 121.0(7) . . ?
C22 C21 C24 118.3(7) . . ?
C21 C22 C25 121.8(5) . . ?
C23 C22 C21 117.7(6) . . ?
C23 C22 C25 120.5(6) . . ?
C18 C23 H23 118.6 . . ?
C22 C23 C18 122.7(6) . . ?
C22 C23 H23 118.6 . . ?
C21 C24 H24A 109.5 . . ?
C21 C24 H24B 109.5 . . ?
C21 C24 H24C 109.5 . . ?
H24A C24 H24B 109.5 . . ?
H24A C24 H24C 109.5 . . ?
H24B C24 H24C 109.5 . . ?
C22 C25 H25A 109.5 . . ?
C22 C25 H25B 109.5 . . ?
C22 C25 H25C 109.5 . . ?
H25A C25 H25B 109.5 . . ?
H25A C25 H25C 109.5 . . ?
H25B C25 H25C 109.5 . . ?
N32 C31 Ir1 129.5(5) . . ?
N32 C31 C32 119.1(6) . . ?
C32 C31 Ir1 111.3(4) . . ?
N33 C32 C31 124.6(6) . . ?
N33 C32 C33 119.4(6) . . ?
C31 C32 C33 115.9(6) . . ?
N31 C33 C32 113.2(5) . . ?
N31 C33 C34 119.3(6) . . ?
C34 C33 C32 127.5(7) . . ?
C33 C34 H34 120.8 . . ?
C35 C34 C33 118.4(7) . . ?
C35 C34 H34 120.8 . . ?
C34 C35 H35 119.7 . . ?
C36 C35 C34 120.6(6) . . ?
C36 C35 H35 119.7 . . ?
C35 C36 H36 119.9 . . ?
C35 C36 C37 120.1(7) . . ?
C37 C36 H36 119.9 . . ?
N31 C37 C36 118.1(7) . . ?
N31 C37 C38 114.8(5) . . ?
C36 C37 C38 127.1(6) . . ?
N34 C38 C37 116.6(6) . . ?
N34 C38 C39 120.9(7) . . ?
C39 C38 C37 122.5(6) . . ?
N35 C39 C38 124.6(6) . . ?
N35 C39 H39 117.7 . . ?
C38 C39 H39 117.7 . . ?
N32 C40 C41 122.2(6) . . ?
N32 C40 C45 119.0(6) . . ?
C41 C40 C45 118.8(7) . . ?
N33 C41 C40 120.1(6) . . ?
N33 C41 C42 119.5(7) . . ?
C42 C41 C40 120.3(7) . . ?
C41 C42 H42 119.5 . . ?
C43 C42 C41 121.0(8) . . ?
C43 C42 H42 119.5 . . ?
C42 C43 C44 118.5(8) . . ?
C42 C43 C46 119.6(9) . . ?
C44 C43 C46 121.9(8) . . ?
C43 C44 C47 118.7(8) . . ?
C45 C44 C43 119.9(8) . . ?
C45 C44 C47 121.4(9) . . ?
C40 C45 H45 119.3 . . ?
C44 C45 C40 121.4(8) . . ?
C44 C45 H45 119.3 . . ?
C43 C46 H46A 109.5 . . ?
C43 C46 H46B 109.5 . . ?
C43 C46 H46C 109.5 . . ?
H46A C46 H46B 109.5 . . ?
H46A C46 H46C 109.5 . . ?
H46B C46 H46C 109.5 . . ?
C44 C47 H47A 109.5 . . ?
C44 C47 H47B 109.5 . . ?
C44 C47 H47C 109.5 . . ?
H47A C47 H47B 109.5 . . ?
H47A C47 H47C 109.5 . . ?
H47B C47 H47C 109.5 . . ?
N34 C48 C49 119.7(6) . . ?
C53 C48 N34 121.1(6) . . ?
C53 C48 C49 119.2(6) . . ?
N35 C49 C48 123.0(7) . . ?
N35 C49 C50 118.5(6) . . ?
C50 C49 C48 118.5(6) . . ?
C49 C50 H50 119.0 . . ?
C51 C50 C49 122.0(7) . . ?
C51 C50 H50 119.0 . . ?
C50 C51 C52 118.1(7) . . ?
C50 C51 C54 121.7(8) . . ?
C52 C51 C54 120.2(8) . . ?
C51 C52 C55 119.3(7) . . ?
C53 C52 C51 120.0(7) . . ?
C53 C52 C55 120.7(7) . . ?
C48 C53 H53 119.0 . . ?
C52 C53 C48 122.1(7) . . ?
C52 C53 H53 119.0 . . ?
C51 C54 H54A 109.5 . . ?
C51 C54 H54B 109.5 . . ?
C51 C54 H54C 109.5 . . ?
H54A C54 H54B 109.5 . . ?
H54A C54 H54C 109.5 . . ?
H54B C54 H54C 109.5 . . ?
C52 C55 H55A 109.5 . . ?
C52 C55 H55B 109.5 . . ?
C52 C55 H55C 109.5 . . ?
H55A C55 H55B 109.5 . . ?
H55A C55 H55C 109.5 . . ?
H55B C55 H55C 109.5 . . ?
F2 P1 F1 90.7(3) . . ?
F2 P1 F4 175.4(4) . . ?
F2 P1 F5 88.7(3) . . ?
F3 P1 F1 89.0(3) . . ?
F3 P1 F2 93.2(4) . . ?
F3 P1 F4 90.5(4) . . ?
F3 P1 F5 177.6(3) . . ?
F3 P1 F6 92.4(3) . . ?
F4 P1 F1 86.7(3) . . ?
F5 P1 F1 89.6(3) . . ?
F5 P1 F4 87.5(3) . . ?
F6 P1 F1 177.6(3) . . ?
F6 P1 F2 91.2(3) . . ?
F6 P1 F4 91.3(3) . . ?
F6 P1 F5 89.0(3) . . ?

loop_
_geom_bond_atom_site_label_1
_geom_bond_atom_site_label_2
_geom_bond_distance
_geom_bond_site_symmetry_2
_geom_bond_publ_flag
Ir1 N1 2.009(5) . ?
Ir1 N4 2.191(5) . ?
Ir1 N31 2.017(5) . ?
Ir1 N34 2.198(5) . ?
Ir1 C1 1.999(6) . ?
Ir1 C31 2.005(7) . ?
N1 C3 1.360(7) . ?
N1 C7 1.357(8) . ?
N2 C1 1.332(8) . ?
N2 C10 1.382(7) . ?
N3 C2 1.315(7) . ?
N3 C11 1.370(7) . ?
N4 C8 1.345(8) . ?
N4 C18 1.372(7) . ?
N5 C9 1.339(8) . ?
N5 C19 1.349(9) . ?
N31 C33 1.345(8) . ?
N31 C37 1.353(8) . ?
N32 C31 1.315(8) . ?
N32 C40 1.384(8) . ?
N33 C32 1.298(8) . ?
N33 C41 1.371(8) . ?
N34 C38 1.358(7) . ?
N34 C48 1.392(8) . ?
N35 C39 1.299(9) . ?
N35 C49 1.353(9) . ?
C1 C2 1.446(7) . ?
C2 C3 1.462(8) . ?
C3 C4 1.391(8) . ?
C4 H4 0.9500 . ?
C4 C5 1.378(9) . ?
C5 H5 0.9500 . ?
C5 C6 1.397(8) . ?
C6 H6 0.9500 . ?
C6 C7 1.378(8) . ?
C7 C8 1.468(8) . ?
C8 C9 1.400(9) . ?
C9 H9 0.9500 . ?
C10 C11 1.417(7) . ?
C10 C15 1.403(8) . ?
C11 C12 1.409(7) . ?
C12 H12 0.9500 . ?
C12 C13 1.367(8) . ?
C13 C14 1.407(9) . ?
C13 C16 1.504(8) . ?
C14 C15 1.390(8) . ?
C14 C17 1.512(9) . ?
C15 H15 0.9500 . ?
C16 H16A 0.9800 . ?
C16 H16B 0.9800 . ?
C16 H16C 0.9800 . ?
C17 H17A 0.9800 . ?
C17 H17B 0.9800 . ?
C17 H17C 0.9800 . ?
C18 C19 1.408(9) . ?
C18 C23 1.395(9) . ?
C19 C20 1.425(8) . ?
C20 H20 0.9500 . ?
C20 C21 1.349(10) . ?
C21 C22 1.444(10) . ?
C21 C24 1.517(9) . ?
C22 C23 1.373(8) . ?
C22 C25 1.481(10) . ?
C23 H23 0.9500 . ?
C24 H24A 0.9800 . ?
C24 H24B 0.9800 . ?
C24 H24C 0.9800 . ?
C25 H25A 0.9800 . ?
C25 H25B 0.9800 . ?
C25 H25C 0.9800 . ?
C31 C32 1.462(9) . ?
C32 C33 1.474(9) . ?
C33 C34 1.397(9) . ?
C34 H34 0.9500 . ?
C34 C35 1.390(10) . ?
C35 H35 0.9500 . ?
C35 C36 1.371(11) . ?
C36 H36 0.9500 . ?
C36 C37 1.392(9) . ?
C37 C38 1.440(10) . ?
C38 C39 1.410(9) . ?
C39 H39 0.9500 . ?
C40 C41 1.413(10) . ?
C40 C45 1.416(9) . ?
C41 C42 1.386(10) . ?
C42 H42 0.9500 . ?
C42 C43 1.384(11) . ?
C43 C44 1.462(13) . ?
C43 C46 1.542(12) . ?
C44 C45 1.345(11) . ?
C44 C47 1.513(11) . ?
C45 H45 0.9500 . ?
C46 H46A 0.9800 . ?
C46 H46B 0.9800 . ?
C46 H46C 0.9800 . ?
C47 H47A 0.9800 . ?
C47 H47B 0.9800 . ?
C47 H47C 0.9800 . ?
C48 C49 1.420(9) . ?
C48 C53 1.381(9) . ?
C49 C50 1.391(10) . ?
C50 H50 0.9500 . ?
C50 C51 1.378(10) . ?
C51 C52 1.433(10) . ?
C51 C54 1.489(11) . ?
C52 C53 1.349(10) . ?
C52 C55 1.520(11) . ?
C53 H53 0.9500 . ?
C54 H54A 0.9800 . ?
C54 H54B 0.9800 . ?
C54 H54C 0.9800 . ?
C55 H55A 0.9800 . ?
C55 H55B 0.9800 . ?
C55 H55C 0.9800 . ?
P1 F1 1.600(5) . ?
P1 F2 1.574(6) . ?
P1 F3 1.552(5) . ?
P1 F4 1.599(6) . ?
P1 F5 1.596(5) . ?
P1 F6 1.572(5) . ?

loop_
_geom_torsion_atom_site_label_1
_geom_torsion_atom_site_label_2
_geom_torsion_atom_site_label_3
_geom_torsion_atom_site_label_4
_geom_torsion
_geom_torsion_site_symmetry_1
_geom_torsion_site_symmetry_2
_geom_torsion_site_symmetry_3
_geom_torsion_site_symmetry_4
_geom_torsion_publ_flag
Ir1 N1 C3 C2 3.1(7) . . . . ?
Ir1 N1 C3 C4 -173.5(5) . . . . ?
Ir1 N1 C7 C6 172.4(4) . . . . ?
Ir1 N1 C7 C8 -7.4(7) . . . . ?
Ir1 N4 C8 C7 2.3(7) . . . . ?
Ir1 N4 C8 C9 -177.3(5) . . . . ?
Ir1 N4 C18 C19 -179.7(5) . . . . ?
Ir1 N4 C18 C23 -0.8(8) . . . . ?
Ir1 N31 C33 C32 -7.0(6) . . . . ?
Ir1 N31 C33 C34 174.4(4) . . . . ?
Ir1 N31 C37 C36 -175.0(4) . . . . ?
Ir1 N31 C37 C38 2.9(6) . . . . ?
Ir1 N34 C38 C37 7.5(6) . . . . ?
Ir1 N34 C38 C39 -174.2(4) . . . . ?
Ir1 N34 C48 C49 174.4(4) . . . . ?
Ir1 N34 C48 C53 -7.9(8) . . . . ?
Ir1 C1 C2 N3 177.9(5) . . . . ?
Ir1 C1 C2 C3 0.7(7) . . . . ?
Ir1 C31 C32 N33 180.0(5) . . . . ?
Ir1 C31 C32 C33 2.7(6) . . . . ?
N1 C3 C4 C5 2.5(10) . . . . ?
N1 C7 C8 N4 2.9(8) . . . . ?
N1 C7 C8 C9 -177.5(6) . . . . ?
N2 C1 C2 N3 -0.8(9) . . . . ?
N2 C1 C2 C3 -178.0(6) . . . . ?
N2 C10 C11 N3 -1.5(9) . . . . ?
N2 C10 C11 C12 177.7(6) . . . . ?
N2 C10 C15 C14 -177.8(6) . . . . ?
N3 C2 C3 N1 -179.8(5) . . . . ?
N3 C2 C3 C4 -3.5(10) . . . . ?
N3 C11 C12 C13 178.5(6) . . . . ?
N4 C8 C9 N5 -3.7(10) . . . . ?
N4 C18 C19 N5 -2.8(10) . . . . ?
N4 C18 C19 C20 178.8(6) . . . . ?
N4 C18 C23 C22 -178.0(6) . . . . ?
N5 C19 C20 C21 -179.0(7) . . . . ?
N31 C33 C34 C35 0.4(8) . . . . ?
N31 C37 C38 N34 -7.1(7) . . . . ?
N31 C37 C38 C39 174.6(5) . . . . ?
N32 C31 C32 N33 2.2(9) . . . . ?
N32 C31 C32 C33 -175.0(5) . . . . ?
N32 C40 C41 N33 3.1(9) . . . . ?
N32 C40 C41 C42 -177.8(6) . . . . ?
N32 C40 C45 C44 178.4(6) . . . . ?
N33 C32 C33 N31 -174.7(5) . . . . ?
N33 C32 C33 C34 3.7(9) . . . . ?
N33 C41 C42 C43 179.2(6) . . . . ?
N34 C38 C39 N35 -1.6(9) . . . . ?
N34 C48 C49 N35 -0.4(9) . . . . ?
N34 C48 C49 C50 -179.3(6) . . . . ?
N34 C48 C53 C52 -179.8(6) . . . . ?
N35 C49 C50 C51 178.9(6) . . . . ?
C1 N2 C10 C11 -0.1(8) . . . . ?
C1 N2 C10 C15 177.5(6) . . . . ?
C1 C2 C3 N1 -2.4(8) . . . . ?
C1 C2 C3 C4 173.9(6) . . . . ?
C2 N3 C11 C10 1.8(8) . . . . ?
C2 N3 C11 C12 -177.4(5) . . . . ?
C2 C3 C4 C5 -173.6(6) . . . . ?
C3 N1 C7 C6 1.0(9) . . . . ?
C3 N1 C7 C8 -178.9(5) . . . . ?
C3 C4 C5 C6 -2.4(10) . . . . ?
C4 C5 C6 C7 1.6(10) . . . . ?
C5 C6 C7 N1 -0.9(9) . . . . ?
C5 C6 C7 C8 179.0(6) . . . . ?
C6 C7 C8 N4 -177.0(6) . . . . ?
C6 C7 C8 C9 2.6(10) . . . . ?
C7 N1 C3 C2 174.8(5) . . . . ?
C7 N1 C3 C4 -1.8(9) . . . . ?
C7 C8 C9 N5 176.8(6) . . . . ?
C8 N4 C18 C19 0.6(9) . . . . ?
C8 N4 C18 C23 179.5(6) . . . . ?
C9 N5 C19 C18 1.7(10) . . . . ?
C9 N5 C19 C20 -179.9(6) . . . . ?
C10 N2 C1 Ir1 -177.3(4) . . . . ?
C10 N2 C1 C2 1.1(8) . . . . ?
C10 C11 C12 C13 -0.7(9) . . . . ?
C11 N3 C2 C1 -0.7(9) . . . . ?
C11 N3 C2 C3 176.5(5) . . . . ?
C11 C10 C15 C14 -0.1(9) . . . . ?
C11 C12 C13 C14 1.2(9) . . . . ?
C11 C12 C13 C16 -175.4(6) . . . . ?
C12 C13 C14 C15 -1.2(9) . . . . ?
C12 C13 C14 C17 177.3(6) . . . . ?
C13 C14 C15 C10 0.7(10) . . . . ?
C15 C10 C11 N3 -179.1(6) . . . . ?
C15 C10 C11 C12 0.1(9) . . . . ?
C16 C13 C14 C15 175.4(6) . . . . ?
C16 C13 C14 C17 -6.1(9) . . . . ?
C17 C14 C15 C10 -177.9(6) . . . . ?
C18 N4 C8 C7 -178.0(5) . . . . ?
C18 N4 C8 C9 2.4(9) . . . . ?
C18 C19 C20 C21 -0.5(11) . . . . ?
C19 N5 C9 C8 1.5(10) . . . . ?
C19 C18 C23 C22 0.8(9) . . . . ?
C19 C20 C21 C22 0.5(11) . . . . ?
C19 C20 C21 C24 -179.0(7) . . . . ?
C20 C21 C22 C23 0.2(10) . . . . ?
C20 C21 C22 C25 179.8(7) . . . . ?
C21 C22 C23 C18 -0.9(9) . . . . ?
C23 C18 C19 N5 178.3(6) . . . . ?
C23 C18 C19 C20 -0.1(10) . . . . ?
C24 C21 C22 C23 179.8(7) . . . . ?
C24 C21 C22 C25 -0.6(10) . . . . ?
C25 C22 C23 C18 179.5(6) . . . . ?
C31 N32 C40 C41 -0.6(8) . . . . ?
C31 N32 C40 C45 179.7(5) . . . . ?
C31 C32 C33 N31 2.7(7) . . . . ?
C31 C32 C33 C34 -178.9(5) . . . . ?
C32 N33 C41 C40 -2.8(8) . . . . ?
C32 N33 C41 C42 178.1(6) . . . . ?
C32 C33 C34 C35 -178.0(6) . . . . ?
C33 N31 C37 C36 1.0(8) . . . . ?
C33 N31 C37 C38 178.9(5) . . . . ?
C33 C34 C35 C36 1.4(9) . . . . ?
C34 C35 C36 C37 -2.1(10) . . . . ?
C35 C36 C37 N31 0.9(9) . . . . ?
C35 C36 C37 C38 -176.7(6) . . . . ?
C36 C37 C38 N34 170.6(6) . . . . ?
C36 C37 C38 C39 -7.7(9) . . . . ?
C37 N31 C33 C32 177.0(5) . . . . ?
C37 N31 C33 C34 -1.6(8) . . . . ?
C37 C38 C39 N35 176.6(6) . . . . ?
C38 N34 C48 C49 -2.0(8) . . . . ?
C38 N34 C48 C53 175.7(5) . . . . ?
C39 N35 C49 C48 1.8(9) . . . . ?
C39 N35 C49 C50 -179.3(6) . . . . ?
C40 N32 C31 Ir1 -179.2(4) . . . . ?
C40 N32 C31 C32 -1.9(8) . . . . ?
C40 C41 C42 C43 0.1(10) . . . . ?
C41 N33 C32 C31 0.2(8) . . . . ?
C41 N33 C32 C33 177.4(5) . . . . ?
C41 C40 C45 C44 -1.3(9) . . . . ?
C41 C42 C43 C44 -2.7(11) . . . . ?
C41 C42 C43 C46 177.3(7) . . . . ?
C42 C43 C44 C45 3.3(10) . . . . ?
C42 C43 C44 C47 -178.9(7) . . . . ?
C43 C44 C45 C40 -1.3(10) . . . . ?
C45 C40 C41 N33 -177.2(5) . . . . ?
C45 C40 C41 C42 1.9(9) . . . . ?
C46 C43 C44 C45 -176.7(7) . . . . ?
C46 C43 C44 C47 1.1(11) . . . . ?
C47 C44 C45 C40 -179.0(6) . . . . ?
C48 N34 C38 C37 -175.4(5) . . . . ?
C48 N34 C38 C39 3.0(8) . . . . ?
C48 C49 C50 C51 -2.1(10) . . . . ?
C49 N35 C39 C38 -0.8(9) . . . . ?
C49 C48 C53 C52 -2.1(10) . . . . ?
C49 C50 C51 C52 0.3(10) . . . . ?
C49 C50 C51 C54 -179.4(7) . . . . ?
C50 C51 C52 C53 0.8(10) . . . . ?
C50 C51 C52 C55 -179.6(7) . . . . ?
C51 C52 C53 C48 0.2(10) . . . . ?
C53 C48 C49 N35 -178.1(6) . . . . ?
C53 C48 C49 C50 3.0(9) . . . . ?
C54 C51 C52 C53 -179.6(7) . . . . ?
C54 C51 C52 C55 0.0(11) . . . . ?
C55 C52 C53 C48 -179.5(7) . . . . ?

loop_
_smtbx_masks_void_nr
_smtbx_masks_void_average_x
_smtbx_masks_void_average_y
_smtbx_masks_void_average_z
_smtbx_masks_void_volume
_smtbx_masks_void_count_electrons
_smtbx_masks_void_content
1 0.536 0.000 0.500 784.6 77.2 0.5DCM
2 -0.409 0.500 0.000 784.6 77.2 0.5DCM
